data_7044112
loop_
_publ_author_name
'CANAC, Yves'
'Lugan, No\"el'
'Benaissa, Idir'
'Taakili, Rachid'

_publ_section_title
;
 A Convenient Access to N-Phosphonio-Substituted NHC Metal Complexes [M =
 Ag(I), Rh(I), Pd(II)]
;
_journal_name_full 'Dalton Trans.'
_journal_paper_doi 10.1039/C7DT02759A
_journal_year 2017
_chemical_formula_moiety '2(Br), C33 H35 N2 P'
_chemical_formula_sum 'C33 H35 Br2 N2 P'
_chemical_formula_weight 650.42
_space_group_IT_number 2
_symmetry_cell_setting triclinic
_symmetry_Int_Tables_number 2
_symmetry_space_group_name_Hall '-P 1'
_symmetry_space_group_name_H-M 'P -1'
_atom_sites_solution_hydrogens geom
_audit_creation_date 2016-06-20T13:36:43-00:00
_audit_creation_method 'WinGX routine CIF_UPDATE'
_audit_update_record
;
2017-06-26 deposited with the CCDC.
2017-09-04 downloaded from the CCDC.
;
_cell_angle_alpha 108.111(2)
_cell_angle_beta 100.7790(10)
_cell_angle_gamma 98.7350(10)
_cell_formula_units_Z 2
_cell_length_a 9.6720(2)
_cell_length_b 12.7253(2)
_cell_length_c 13.8740(2)
_cell_measurement_reflns_used 27482
_cell_measurement_temperature 173(2)
_cell_measurement_theta_max 32.6430
_cell_measurement_theta_min 3.4630
_cell_measurement_wavelength 0.71073
_cell_volume 1553.51(5)
_computing_structure_refinement 'SHELXL-2014/7 (Sheldrick, 2014)'
_diffrn_ambient_temperature 173(2)
_diffrn_measured_fraction_theta_full 0.999
_diffrn_measured_fraction_theta_max 0.999
_diffrn_measurement_device_type 'Xcalibur, Eos, Gemini ultra'
_diffrn_measurement_method '\w scans'
_diffrn_radiation_monochromator graphite
_diffrn_radiation_probe x-ray
_diffrn_radiation_source 'Enhance (Mo) X-ray Source'
_diffrn_radiation_type MoK\a
_diffrn_radiation_wavelength 0.71073
_diffrn_reflns_av_R_equivalents 0.0869
_diffrn_reflns_av_unetI/netI 0.0298
_diffrn_reflns_Laue_measured_fraction_full 0.999
_diffrn_reflns_Laue_measured_fraction_max 0.999
_diffrn_reflns_limit_h_max 12
_diffrn_reflns_limit_h_min -12
_diffrn_reflns_limit_k_max 15
_diffrn_reflns_limit_k_min -15
_diffrn_reflns_limit_l_max 17
_diffrn_reflns_limit_l_min -17
_diffrn_reflns_number 69177
_diffrn_reflns_point_group_measured_fraction_full 0.999
_diffrn_reflns_point_group_measured_fraction_max 0.999
_diffrn_reflns_theta_full 26
_diffrn_reflns_theta_max 26.37
_diffrn_reflns_theta_min 2.913
_diffrn_standards_decay_% 0
_diffrn_standards_interval_count 0
_diffrn_standards_number 0
_exptl_absorpt_coefficient_mu 2.684
_exptl_absorpt_correction_T_max 1.000
_exptl_absorpt_correction_T_min 0.851
_exptl_absorpt_correction_type multi-scan
_exptl_absorpt_process_details
;
'SADABS, Sheldrick, Bruker, 2000'
;
_exptl_crystal_colour colourless
_exptl_crystal_density_diffrn 1.39
_exptl_crystal_density_method 'not measured'
_exptl_crystal_description block
_exptl_crystal_F_000 664
_exptl_crystal_size_max 0.25
_exptl_crystal_size_mid 0.25
_exptl_crystal_size_min 0.18
_refine_diff_density_max 0.982
_refine_diff_density_min -0.803
_refine_diff_density_rms 0.095
_refine_ls_extinction_method none
_refine_ls_goodness_of_fit_ref 1.072
_refine_ls_hydrogen_treatment constr
_refine_ls_matrix_type full
_refine_ls_number_parameters 346
_refine_ls_number_reflns 6338
_refine_ls_number_restraints 0
_refine_ls_restrained_S_all 1.072
_refine_ls_R_factor_all 0.0369
_refine_ls_R_factor_gt 0.0334
_refine_ls_shift/su_max 0.001
_refine_ls_shift/su_mean 0
_refine_ls_structure_factor_coef Fsqd
_refine_ls_weighting_details 'w=1/[\s^2^(Fo^2^)+(0.0560P)^2^+0.6809P] where P=(Fo^2^+2Fc^2^)/3'
_refine_ls_weighting_scheme calc
_refine_ls_wR_factor_gt 0.0878
_refine_ls_wR_factor_ref 0.0912
_reflns_Friedel_coverage 0
_reflns_number_gt 5784
_reflns_number_total 6338
_reflns_threshold_expression 'I > 2\s(I)'
_cod_data_source_file c7dt02759a2.cif
_cod_data_source_block 1Br2
_cod_database_code 7044112

loop_
_symmetry_equiv_pos_as_xyz
'x, y, z'
'-x, -y, -z'

loop_
_atom_site_label
_atom_site_type_symbol
_atom_site_fract_x
_atom_site_fract_y
_atom_site_fract_z
_atom_site_U_iso_or_equiv
_atom_site_adp_type
_atom_site_occupancy
_atom_site_site_symmetry_order
_atom_site_calc_flag
_atom_site_refinement_flags_posn
_atom_site_refinement_flags_adp
C1 C 0.3348(2) 0.36161(18) 0.12882(18) 0.0253(4) Uani 1 1 d . .
H1 H 0.4147 0.4211 0.1653 0.03 Uiso 1 1 calc R U
C2 C 0.1110(2) 0.26442(19) 0.05137(19) 0.0312(5) Uani 1 1 d . .
H2 H 0.0111 0.2469 0.026 0.037 Uiso 1 1 calc R U
C3 C 0.1980(2) 0.18995(19) 0.04201(19) 0.0305(5) Uani 1 1 d . .
H3 H 0.1694 0.1116 0.009 0.037 Uiso 1 1 calc R U
C4 C 0.4711(2) 0.21001(18) 0.10131(17) 0.0243(4) Uani 1 1 d . .
H4A H 0.5483 0.2632 0.0943 0.029 Uiso 1 1 calc R U
H4B H 0.4564 0.138 0.0452 0.029 Uiso 1 1 calc R U
C5 C 0.5158(2) 0.19407(17) 0.20616(16) 0.0205(4) Uani 1 1 d . .
H5A H 0.4574 0.1245 0.2052 0.025 Uiso 1 1 calc R U
H5B H 0.5025 0.257 0.262 0.025 Uiso 1 1 calc R U
C6 C 0.6756(2) 0.18866(17) 0.22396(16) 0.0199(4) Uani 1 1 d . .
H6A H 0.7322 0.2641 0.2383 0.024 Uiso 1 1 calc R U
H6B H 0.6894 0.1396 0.159 0.024 Uiso 1 1 calc R U
C11 C 0.1561(2) 0.47937(18) 0.13291(18) 0.0247(4) Uani 1 1 d . .
C12 C 0.1987(2) 0.55403(18) 0.08310(17) 0.0250(4) Uani 1 1 d . .
C13 C 0.1672(2) 0.66090(18) 0.11667(18) 0.0269(4) Uani 1 1 d . .
H13 H 0.1953 0.713 0.0857 0.032 Uiso 1 1 calc R U
C14 C 0.0950(2) 0.69163(19) 0.19494(19) 0.0300(5) Uani 1 1 d . .
C15 C 0.0497(3) 0.6124(2) 0.2392(2) 0.0332(5) Uani 1 1 d . .
H15 H -0.0027 0.6315 0.2894 0.04 Uiso 1 1 calc R U
C16 C 0.0810(2) 0.5051(2) 0.2100(2) 0.0312(5) Uani 1 1 d . .
C17 C 0.2743(3) 0.5222(2) -0.0041(2) 0.0353(5) Uani 1 1 d . .
H17A H 0.2653 0.5723 -0.0431 0.053 Uiso 1 1 calc R U
H17B H 0.2311 0.4455 -0.0497 0.053 Uiso 1 1 calc R U
H17C H 0.3747 0.5286 0.0251 0.053 Uiso 1 1 calc R U
C18 C 0.0660(3) 0.8095(2) 0.2312(2) 0.0434(6) Uani 1 1 d . .
H18A H 0.1282 0.859 0.2094 0.065 Uiso 1 1 calc R U
H18B H 0.0846 0.8379 0.3062 0.065 Uiso 1 1 calc R U
H18C H -0.0329 0.8065 0.2011 0.065 Uiso 1 1 calc R U
C19 C 0.0363(3) 0.4226(3) 0.2626(3) 0.0476(7) Uani 1 1 d . .
H19A H -0.0285 0.3555 0.2114 0.071 Uiso 1 1 calc R U
H19B H -0.0113 0.4571 0.315 0.071 Uiso 1 1 calc R U
H19C H 0.1204 0.4028 0.2949 0.071 Uiso 1 1 calc R U
C21 C 0.6910(2) 0.20810(18) 0.44106(16) 0.0226(4) Uani 1 1 d . .
C22 C 0.6439(3) 0.1482(2) 0.50233(18) 0.0295(5) Uani 1 1 d . .
H22 H 0.6479 0.0723 0.4868 0.035 Uiso 1 1 calc R U
C23 C 0.5911(3) 0.2021(2) 0.5863(2) 0.0371(6) Uani 1 1 d . .
H23 H 0.5602 0.1626 0.6275 0.045 Uiso 1 1 calc R U
C24 C 0.5845(3) 0.3153(2) 0.60915(19) 0.0370(6) Uani 1 1 d . .
H24 H 0.5487 0.3512 0.6654 0.044 Uiso 1 1 calc R U
C25 C 0.6310(3) 0.3750(2) 0.54858(19) 0.0343(5) Uani 1 1 d . .
H25 H 0.6255 0.4505 0.5641 0.041 Uiso 1 1 calc R U
C26 C 0.6857(2) 0.32281(19) 0.46500(17) 0.0280(5) Uani 1 1 d . .
H26 H 0.7185 0.3634 0.4252 0.034 Uiso 1 1 calc R U
C31 C 0.9424(2) 0.17264(17) 0.34854(16) 0.0206(4) Uani 1 1 d . .
C32 C 1.0006(2) 0.11371(19) 0.26815(17) 0.0264(4) Uani 1 1 d . .
H32 H 0.9397 0.0612 0.2063 0.032 Uiso 1 1 calc R U
C33 C 1.1489(2) 0.1340(2) 0.28106(19) 0.0319(5) Uani 1 1 d . .
H33 H 1.1881 0.0945 0.2283 0.038 Uiso 1 1 calc R U
C34 C 1.2386(2) 0.2133(2) 0.37299(19) 0.0332(5) Uani 1 1 d . .
H34 H 1.3381 0.2261 0.3819 0.04 Uiso 1 1 calc R U
C35 C 1.1816(2) 0.2738(2) 0.45203(18) 0.0328(5) Uani 1 1 d . .
H35 H 1.2427 0.3278 0.513 0.039 Uiso 1 1 calc R U
C36 C 1.0328(2) 0.25332(19) 0.43970(16) 0.0259(4) Uani 1 1 d . .
H36 H 0.994 0.2936 0.4924 0.031 Uiso 1 1 calc R U
C41 C 0.6952(2) -0.01184(17) 0.28667(16) 0.0207(4) Uani 1 1 d . .
C42 C 0.5853(2) -0.07409(18) 0.19754(17) 0.0251(4) Uani 1 1 d . .
H42 H 0.535 -0.0369 0.1597 0.03 Uiso 1 1 calc R U
C43 C 0.5503(3) -0.19238(19) 0.16472(18) 0.0303(5) Uani 1 1 d . .
H43 H 0.4765 -0.2341 0.1052 0.036 Uiso 1 1 calc R U
C44 C 0.6258(3) -0.24757(19) 0.22119(19) 0.0315(5) Uani 1 1 d . .
H44 H 0.6036 -0.3264 0.1987 0.038 Uiso 1 1 calc R U
C45 C 0.7337(3) -0.1859(2) 0.3106(2) 0.0330(5) Uani 1 1 d . .
H45 H 0.7826 -0.2234 0.3488 0.04 Uiso 1 1 calc R U
C46 C 0.7699(2) -0.0682(2) 0.34395(18) 0.0276(5) Uani 1 1 d . .
H46 H 0.8432 -0.027 0.4039 0.033 Uiso 1 1 calc R U
Br1 Br 0.24534(2) -0.08350(2) 0.02694(2) 0.02458(8) Uani 1 1 d . .
Br2 Br 0.67720(2) 0.49846(2) 0.28801(2) 0.02712(8) Uani 1 1 d . .
N1 N 0.19845(19) 0.37136(15) 0.10574(15) 0.0254(4) Uani 1 1 d . .
N2 N 0.33748(19) 0.25256(15) 0.09090(14) 0.0240(4) Uani 1 1 d . .
P1 P 0.74873(5) 0.13981(4) 0.32633(4) 0.01785(11) Uani 1 1 d . .

loop_
_atom_site_aniso_label
_atom_site_aniso_U_11
_atom_site_aniso_U_22
_atom_site_aniso_U_33
_atom_site_aniso_U_23
_atom_site_aniso_U_13
_atom_site_aniso_U_12
C1 0.0191(10) 0.0194(10) 0.0372(12) 0.0113(9) 0.0033(9) 0.0052(8)
C2 0.0209(10) 0.0224(11) 0.0462(13) 0.0157(10) -0.0039(9) 0.0006(8)
C3 0.0267(11) 0.0192(10) 0.0403(12) 0.0112(9) -0.0024(9) 0.0021(8)
C4 0.0250(10) 0.0244(10) 0.0281(10) 0.0117(9) 0.0068(8) 0.0131(8)
C5 0.0196(10) 0.0185(9) 0.0275(10) 0.0112(8) 0.0068(8) 0.0085(7)
C6 0.0195(10) 0.0198(9) 0.0258(10) 0.0122(8) 0.0083(8) 0.0079(8)
C11 0.0165(9) 0.0197(10) 0.0402(12) 0.0148(9) 0.0033(8) 0.0065(8)
C12 0.0181(10) 0.0235(10) 0.0353(11) 0.0142(9) 0.0039(8) 0.0052(8)
C13 0.0236(10) 0.0228(10) 0.0419(12) 0.0197(9) 0.0089(9) 0.0083(8)
C14 0.0262(11) 0.0272(11) 0.0449(13) 0.0187(10) 0.0121(10) 0.0130(9)
C15 0.0284(12) 0.0371(13) 0.0490(14) 0.0250(11) 0.0189(10) 0.0180(10)
C16 0.0215(11) 0.0329(12) 0.0508(14) 0.0268(11) 0.0118(10) 0.0111(9)
C17 0.0412(14) 0.0286(12) 0.0432(13) 0.0162(10) 0.0172(11) 0.0122(10)
C18 0.0504(16) 0.0333(13) 0.0632(17) 0.0248(13) 0.0289(14) 0.0237(12)
C19 0.0452(16) 0.0486(16) 0.079(2) 0.0472(16) 0.0334(15) 0.0234(13)
C21 0.0202(10) 0.0258(10) 0.0235(10) 0.0081(8) 0.0071(8) 0.0088(8)
C22 0.0326(12) 0.0294(11) 0.0320(11) 0.0129(9) 0.0144(10) 0.0098(9)
C23 0.0396(14) 0.0434(14) 0.0345(12) 0.0156(11) 0.0206(11) 0.0094(11)
C24 0.0345(13) 0.0445(14) 0.0307(12) 0.0052(11) 0.0165(10) 0.0110(11)
C25 0.0375(13) 0.0283(12) 0.0337(12) 0.0025(10) 0.0094(10) 0.0144(10)
C26 0.0314(12) 0.0261(11) 0.0274(11) 0.0083(9) 0.0092(9) 0.0095(9)
C31 0.0196(10) 0.0212(10) 0.0242(10) 0.0103(8) 0.0062(8) 0.0080(8)
C32 0.0232(10) 0.0263(11) 0.0270(10) 0.0052(9) 0.0073(8) 0.0050(8)
C33 0.0257(11) 0.0365(13) 0.0355(12) 0.0106(10) 0.0133(10) 0.0105(9)
C34 0.0190(10) 0.0441(14) 0.0387(13) 0.0176(11) 0.0079(9) 0.0060(9)
C35 0.0256(11) 0.0392(13) 0.0268(11) 0.0092(10) -0.0001(9) 0.0005(9)
C36 0.0278(11) 0.0283(11) 0.0222(10) 0.0083(9) 0.0075(8) 0.0080(9)
C41 0.0217(10) 0.0182(9) 0.0282(10) 0.0111(8) 0.0117(8) 0.0088(8)
C42 0.0279(11) 0.0210(10) 0.0291(10) 0.0114(8) 0.0077(9) 0.0073(8)
C43 0.0365(12) 0.0219(11) 0.0323(11) 0.0089(9) 0.0107(10) 0.0044(9)
C44 0.0412(13) 0.0202(10) 0.0425(13) 0.0145(10) 0.0233(11) 0.0109(9)
C45 0.0381(13) 0.0295(12) 0.0491(14) 0.0268(11) 0.0210(11) 0.0186(10)
C46 0.0260(11) 0.0288(11) 0.0329(11) 0.0163(9) 0.0067(9) 0.0100(9)
Br1 0.02559(13) 0.01826(12) 0.02961(13) 0.00791(9) 0.00780(9) 0.00394(8)
Br2 0.02673(13) 0.01739(12) 0.03545(13) 0.00846(9) 0.00456(9) 0.00537(8)
N1 0.0190(8) 0.0188(9) 0.0395(10) 0.0144(8) 0.0021(7) 0.0049(7)
N2 0.0220(9) 0.0204(9) 0.0309(9) 0.0118(7) 0.0023(7) 0.0074(7)
P1 0.0179(2) 0.0180(2) 0.0212(2) 0.00873(19) 0.00717(19) 0.00735(19)

loop_
_atom_type_symbol
_atom_type_description
_atom_type_scat_dispersion_real
_atom_type_scat_dispersion_imag
_atom_type_scat_source
C C 0.0033 0.0016 'International Tables Vol C Tables 4.2.6.8 and 6.1.1.4'
H H 0 0 'International Tables Vol C Tables 4.2.6.8 and 6.1.1.4'
Br Br -0.2901 2.4595 'International Tables Vol C Tables 4.2.6.8 and 6.1.1.4'
N N 0.0061 0.0033 'International Tables Vol C Tables 4.2.6.8 and 6.1.1.4'
P P 0.1023 0.0942 'International Tables Vol C Tables 4.2.6.8 and 6.1.1.4'

loop_
_geom_angle_atom_site_label_1
_geom_angle_atom_site_label_2
_geom_angle_atom_site_label_3
_geom_angle
N2 C1 N1 108.53(18)
N2 C1 H1 125.7
N1 C1 H1 125.7
C3 C2 N1 107.07(19)
C3 C2 H2 126.5
N1 C2 H2 126.5
C2 C3 N2 106.87(19)
C2 C3 H3 126.6
N2 C3 H3 126.6
N2 C4 C5 112.10(17)
N2 C4 H4A 109.2
C5 C4 H4A 109.2
N2 C4 H4B 109.2
C5 C4 H4B 109.2
H4A C4 H4B 107.9
C4 C5 C6 107.42(16)
C4 C5 H5A 110.2
C6 C5 H5A 110.2
C4 C5 H5B 110.2
C6 C5 H5B 110.2
H5A C5 H5B 108.5
C5 C6 P1 117.62(14)
C5 C6 H6A 107.9
P1 C6 H6A 107.9
C5 C6 H6B 107.9
P1 C6 H6B 107.9
H6A C6 H6B 107.2
C16 C11 C12 123.4(2)
C16 C11 N1 118.50(19)
C12 C11 N1 118.04(19)
C13 C12 C11 117.0(2)
C13 C12 C17 120.54(19)
C11 C12 C17 122.5(2)
C14 C13 C12 121.8(2)
C14 C13 H13 119.1
C12 C13 H13 119.1
C13 C14 C15 118.9(2)
C13 C14 C18 120.3(2)
C15 C14 C18 120.8(2)
C14 C15 C16 121.6(2)
C14 C15 H15 119.2
C16 C15 H15 119.2
C11 C16 C15 117.2(2)
C11 C16 C19 122.2(2)
C15 C16 C19 120.5(2)
C12 C17 H17A 109.5
C12 C17 H17B 109.5
H17A C17 H17B 109.5
C12 C17 H17C 109.5
H17A C17 H17C 109.5
H17B C17 H17C 109.5
C14 C18 H18A 109.5
C14 C18 H18B 109.5
H18A C18 H18B 109.5
C14 C18 H18C 109.5
H18A C18 H18C 109.5
H18B C18 H18C 109.5
C16 C19 H19A 109.5
C16 C19 H19B 109.5
H19A C19 H19B 109.5
C16 C19 H19C 109.5
H19A C19 H19C 109.5
H19B C19 H19C 109.5
C22 C21 C26 120.05(19)
C22 C21 P1 121.54(17)
C26 C21 P1 118.30(16)
C23 C22 C21 119.8(2)
C23 C22 H22 120.1
C21 C22 H22 120.1
C22 C23 C24 120.0(2)
C22 C23 H23 120
C24 C23 H23 120
C25 C24 C23 120.4(2)
C25 C24 H24 119.8
C23 C24 H24 119.8
C24 C25 C26 120.5(2)
C24 C25 H25 119.8
C26 C25 H25 119.8
C25 C26 C21 119.3(2)
C25 C26 H26 120.4
C21 C26 H26 120.4
C36 C31 C32 120.13(19)
C36 C31 P1 122.78(16)
C32 C31 P1 117.09(15)
C33 C32 C31 119.9(2)
C33 C32 H32 120.1
C31 C32 H32 120.1
C34 C33 C32 119.6(2)
C34 C33 H33 120.2
C32 C33 H33 120.2
C33 C34 C35 120.8(2)
C33 C34 H34 119.6
C35 C34 H34 119.6
C34 C35 C36 119.7(2)
C34 C35 H35 120.1
C36 C35 H35 120.1
C31 C36 C35 119.8(2)
C31 C36 H36 120.1
C35 C36 H36 120.1
C42 C41 C46 119.75(19)
C42 C41 P1 120.84(15)
C46 C41 P1 119.35(16)
C41 C42 C43 120.1(2)
C41 C42 H42 120
C43 C42 H42 120
C44 C43 C42 119.8(2)
C44 C43 H43 120.1
C42 C43 H43 120.1
C45 C44 C43 120.2(2)
C45 C44 H44 119.9
C43 C44 H44 119.9
C44 C45 C46 120.5(2)
C44 C45 H45 119.8
C46 C45 H45 119.8
C45 C46 C41 119.6(2)
C45 C46 H46 120.2
C41 C46 H46 120.2
C1 N1 C2 108.65(18)
C1 N1 C11 123.39(18)
C2 N1 C11 127.93(18)
C1 N2 C3 108.88(18)
C1 N2 C4 123.57(18)
C3 N2 C4 127.56(18)
C6 P1 C21 108.89(9)
C6 P1 C41 111.26(10)
C21 P1 C41 111.09(10)
C6 P1 C31 107.52(9)
C21 P1 C31 112.17(10)
C41 P1 C31 105.86(9)

loop_
_geom_bond_atom_site_label_1
_geom_bond_atom_site_label_2
_geom_bond_distance
C1 N2 1.329(3)
C1 N1 1.332(3)
C1 H1 0.93
C2 C3 1.353(3)
C2 N1 1.382(3)
C2 H2 0.93
C3 N2 1.382(3)
C3 H3 0.93
C4 N2 1.475(3)
C4 C5 1.523(3)
C4 H4A 0.97
C4 H4B 0.97
C5 C6 1.535(3)
C5 H5A 0.97
C5 H5B 0.97
C6 P1 1.792(2)
C6 H6A 0.97
C6 H6B 0.97
C11 C16 1.387(3)
C11 C12 1.395(3)
C11 N1 1.451(3)
C12 C13 1.395(3)
C12 C17 1.510(3)
C13 C14 1.386(3)
C13 H13 0.93
C14 C15 1.391(3)
C14 C18 1.514(3)
C15 C16 1.396(3)
C15 H15 0.93
C16 C19 1.509(3)
C17 H17A 0.96
C17 H17B 0.96
C17 H17C 0.96
C18 H18A 0.96
C18 H18B 0.96
C18 H18C 0.96
C19 H19A 0.96
C19 H19B 0.96
C19 H19C 0.96
C21 C22 1.398(3)
C21 C26 1.404(3)
C21 P1 1.795(2)
C22 C23 1.386(3)
C22 H22 0.93
C23 C24 1.389(4)
C23 H23 0.93
C24 C25 1.385(4)
C24 H24 0.93
C25 C26 1.387(3)
C25 H25 0.93
C26 H26 0.93
C31 C36 1.387(3)
C31 C32 1.402(3)
C31 P1 1.801(2)
C32 C33 1.386(3)
C32 H32 0.93
C33 C34 1.385(3)
C33 H33 0.93
C34 C35 1.389(3)
C34 H34 0.93
C35 C36 1.391(3)
C35 H35 0.93
C36 H36 0.93
C41 C42 1.389(3)
C41 C46 1.401(3)
C41 P1 1.796(2)
C42 C43 1.396(3)
C42 H42 0.93
C43 C44 1.387(3)
C43 H43 0.93
C44 C45 1.381(4)
C44 H44 0.93
C45 C46 1.389(3)
C45 H45 0.93
C46 H46 0.93

loop_
_geom_torsion_atom_site_label_1
_geom_torsion_atom_site_label_2
_geom_torsion_atom_site_label_3
_geom_torsion_atom_site_label_4
_geom_torsion
N1 C2 C3 N2 0.0(3)
N2 C4 C5 C6 -161.65(17)
C4 C5 C6 P1 -166.74(14)
C16 C11 C12 C13 2.3(3)
N1 C11 C12 C13 -174.84(18)
C16 C11 C12 C17 -177.1(2)
N1 C11 C12 C17 5.8(3)
C11 C12 C13 C14 -0.9(3)
C17 C12 C13 C14 178.5(2)
C12 C13 C14 C15 -1.7(3)
C12 C13 C14 C18 178.4(2)
C13 C14 C15 C16 2.9(4)
C18 C14 C15 C16 -177.1(2)
C12 C11 C16 C15 -1.1(3)
N1 C11 C16 C15 176.0(2)
C12 C11 C16 C19 -180.0(2)
N1 C11 C16 C19 -2.8(3)
C14 C15 C16 C11 -1.6(4)
C14 C15 C16 C19 177.3(2)
C26 C21 C22 C23 0.4(3)
P1 C21 C22 C23 -175.74(19)
C21 C22 C23 C24 0.3(4)
C22 C23 C24 C25 -0.3(4)
C23 C24 C25 C26 -0.5(4)
C24 C25 C26 C21 1.2(4)
C22 C21 C26 C25 -1.2(3)
P1 C21 C26 C25 175.11(18)
C36 C31 C32 C33 1.8(3)
P1 C31 C32 C33 -179.08(18)
C31 C32 C33 C34 -0.7(4)
C32 C33 C34 C35 -0.8(4)
C33 C34 C35 C36 1.1(4)
C32 C31 C36 C35 -1.4(3)
P1 C31 C36 C35 179.50(17)
C34 C35 C36 C31 0.0(3)
C46 C41 C42 C43 -0.5(3)
P1 C41 C42 C43 176.60(16)
C41 C42 C43 C44 -0.2(3)
C42 C43 C44 C45 1.1(3)
C43 C44 C45 C46 -1.2(4)
C44 C45 C46 C41 0.5(3)
C42 C41 C46 C45 0.4(3)
P1 C41 C46 C45 -176.80(17)
N2 C1 N1 C2 0.2(3)
N2 C1 N1 C11 -178.27(19)
C3 C2 N1 C1 -0.1(3)
C3 C2 N1 C11 178.2(2)
C16 C11 N1 C1 -109.9(2)
C12 C11 N1 C1 67.4(3)
C16 C11 N1 C2 71.9(3)
C12 C11 N1 C2 -110.8(3)
N1 C1 N2 C3 -0.2(3)
N1 C1 N2 C4 179.63(19)
C2 C3 N2 C1 0.1(3)
C2 C3 N2 C4 -179.7(2)
C5 C4 N2 C1 83.7(3)
C5 C4 N2 C3 -96.5(3)
C5 C6 P1 C21 -45.43(18)
C5 C6 P1 C41 77.33(17)
C5 C6 P1 C31 -167.18(15)
C22 C21 P1 C6 137.26(18)
C26 C21 P1 C6 -38.94(19)
C22 C21 P1 C41 14.4(2)
C26 C21 P1 C41 -161.81(16)
C22 C21 P1 C31 -103.86(19)
C26 C21 P1 C31 79.94(19)
C42 C41 P1 C6 -13.5(2)
C46 C41 P1 C6 163.65(16)
C42 C41 P1 C21 107.99(18)
C46 C41 P1 C21 -74.86(19)
C42 C41 P1 C31 -130.01(17)
C46 C41 P1 C31 47.15(19)
C36 C31 P1 C6 111.65(18)
C32 C31 P1 C6 -67.48(18)
C36 C31 P1 C21 -8.0(2)
C32 C31 P1 C21 172.84(16)
C36 C31 P1 C41 -129.35(18)
C32 C31 P1 C41 51.53(18)
